data_7055425
loop_
_publ_author_name
'Panini, Piyush'
'Gonnade, Rajesh G.'
'Chopra, Deepak'

_publ_section_title
;
 Experimental and computational analysis of supramolecular motifs
 involving Csp2(aromatic)--F and CF3groups in organic solids
;
_journal_issue 6
_journal_name_full 'New J. Chem.'
_journal_page_first 4981
_journal_paper_doi 10.1039/C5NJ03211C
_journal_volume 40
_journal_year 2016
_chemical_formula_moiety 'C14 H9 F4 N O'
_chemical_formula_sum 'C14 H9 F4 N O'
_chemical_formula_weight 283.22
_space_group_crystal_system monoclinic
_space_group_IT_number 14
_space_group_name_Hall '-P 2ybc'
_space_group_name_H-M_alt 'P 1 21/c 1'
_symmetry_space_group_name_Hall '-P 2ybc'
_symmetry_space_group_name_H-M 'P 1 21/c 1'
_atom_sites_solution_hydrogens geom
_audit_creation_method SHELXL-2014/7
_audit_update_record
;
2016-03-09 deposited with the CCDC.
2016-03-15 downloaded from the CCDC.
;
_cell_angle_alpha 90
_cell_angle_beta 90.2810(10)
_cell_angle_gamma 90
_cell_formula_units_Z 12
_cell_length_a 11.0809(3)
_cell_length_b 21.8822(5)
_cell_length_c 15.3792(4)
_cell_measurement_reflns_used 6524
_cell_measurement_temperature 100(2)
_cell_measurement_theta_max 25.00
_cell_measurement_theta_min 1.62
_cell_volume 3729.02(16)
_computing_cell_refinement 'Bruker SAINT'
_computing_data_collection 'Bruker APEX2'
_computing_data_reduction 'Bruker SAINT'
_computing_molecular_graphics Mercury
_computing_publication_material Mercury
_computing_structure_refinement 'SHELXL-2014 (Sheldrick 2013)'
_computing_structure_solution 'SIR 92'
_diffrn_ambient_temperature 100(2)
_diffrn_measured_fraction_theta_full 0.994
_diffrn_measured_fraction_theta_max 0.978
_diffrn_measurement_device_type 'Bruker APEX-II CCD'
_diffrn_measurement_method '\f and \w scans'
_diffrn_radiation_type MoK\a
_diffrn_radiation_wavelength 0.71073
_diffrn_reflns_av_R_equivalents 0.0332
_diffrn_reflns_av_unetI/netI 0.0273
_diffrn_reflns_Laue_measured_fraction_full 0.994
_diffrn_reflns_Laue_measured_fraction_max 0.978
_diffrn_reflns_limit_h_max 14
_diffrn_reflns_limit_h_min -15
_diffrn_reflns_limit_k_max 31
_diffrn_reflns_limit_k_min -31
_diffrn_reflns_limit_l_max 22
_diffrn_reflns_limit_l_min -20
_diffrn_reflns_number 69240
_diffrn_reflns_point_group_measured_fraction_full 0.994
_diffrn_reflns_point_group_measured_fraction_max 0.978
_diffrn_reflns_theta_full 25.242
_diffrn_reflns_theta_max 30.611
_diffrn_reflns_theta_min 1.618
_exptl_absorpt_coefficient_mu 0.137
_exptl_absorpt_correction_T_max 0.93
_exptl_absorpt_correction_T_min 0.89
_exptl_absorpt_correction_type multi-scan
_exptl_absorpt_process_details SADABS
_exptl_crystal_colour colourless
_exptl_crystal_density_diffrn 1.513
_exptl_crystal_description plate
_exptl_crystal_F_000 1728
_exptl_crystal_size_max 0.420
_exptl_crystal_size_mid 0.150
_exptl_crystal_size_min 0.120
_refine_diff_density_max 0.469
_refine_diff_density_min -0.459
_refine_diff_density_rms 0.044
_refine_ls_extinction_method none
_refine_ls_goodness_of_fit_ref 1.063
_refine_ls_hydrogen_treatment constr
_refine_ls_matrix_type full
_refine_ls_number_parameters 565
_refine_ls_number_reflns 11225
_refine_ls_number_restraints 0
_refine_ls_restrained_S_all 1.063
_refine_ls_R_factor_all 0.0647
_refine_ls_R_factor_gt 0.0427
_refine_ls_shift/su_max 0.001
_refine_ls_shift/su_mean 0.000
_refine_ls_structure_factor_coef Fsqd
_refine_ls_weighting_details 'w=1/[\s^2^(Fo^2^)+(0.0431P)^2^+0.8903P] where P=(Fo^2^+2Fc^2^)/3'
_refine_ls_weighting_scheme calc
_refine_ls_wR_factor_gt 0.0981
_refine_ls_wR_factor_ref 0.1077
_reflns_Friedel_coverage 0.000
_reflns_number_gt 8192
_reflns_number_total 11225
_reflns_threshold_expression 'I > 2\s(I)'
_cod_data_source_file c5nj03211c2.cif
_cod_data_source_block 2F1T
_cod_depositor_comments 'Adding full bibliography for 7055417--7055429.cif.'
_cod_database_code 7055425
_shelx_shelxl_version_number 2014/7
_shelx_space_group_comment
;
The symmetry employed for this shelxl refinement is uniquely defined
by the following loop, which should always be used as a source of
symmetry information in preference to the above space-group names.
They are only intended as comments.
;
_shelx_estimated_absorpt_t_min 0.945
_shelx_estimated_absorpt_t_max 0.984

loop_
_space_group_symop_operation_xyz
'x, y, z'
'-x, y+1/2, -z+1/2'
'-x, -y, -z'
'x, -y-1/2, z-1/2'

loop_
_atom_site_label
_atom_site_type_symbol
_atom_site_fract_x
_atom_site_fract_y
_atom_site_fract_z
_atom_site_U_iso_or_equiv
_atom_site_adp_type
_atom_site_occupancy
_atom_site_site_symmetry_order
_atom_site_calc_flag
_atom_site_refinement_flags_posn
_atom_site_refinement_flags_adp
_atom_site_refinement_flags_occupancy
_atom_site_disorder_assembly
_atom_site_disorder_group
F1A F 0.15132(14) 0.48407(7) 0.53024(9) 0.0578(4) Uani 0.6729(17) 1 d . . P A 1
F1B F -0.1078(3) 0.33969(14) 0.56609(19) 0.0578(4) Uani 0.3271(17) 1 d . . P A 2
F2 F 0.12415(9) 0.12290(4) 0.25920(6) 0.0476(2) Uani 1 1 d . . . . .
F3 F 0.24864(8) 0.17694(4) 0.33434(5) 0.0441(2) Uani 1 1 d . . . . .
F4 F 0.31429(10) 0.11191(4) 0.24141(6) 0.0605(3) Uani 1 1 d . . . . .
N1 N 0.15112(10) 0.32537(5) 0.32427(6) 0.0266(2) Uani 1 1 d . . . . .
H1 H 0.2141 0.3440 0.3018 0.032 Uiso 1 1 calc R U . A 1
O1 O 0.02458(8) 0.24419(4) 0.30439(6) 0.03034(19) Uani 1 1 d . . . . .
C1 C 0.17848(11) 0.26002(5) 0.19971(8) 0.0247(2) Uani 1 1 d . . . . .
C2 C 0.22863(12) 0.20201(6) 0.18571(8) 0.0287(3) Uani 1 1 d . . . . .
C3 C 0.28321(12) 0.18891(6) 0.10671(9) 0.0328(3) Uani 1 1 d . . . . .
H3 H 0.3182 0.1498 0.0975 0.039 Uiso 1 1 calc R U . . .
C4 C 0.28701(13) 0.23240(6) 0.04131(9) 0.0348(3) Uani 1 1 d . . . . .
H4 H 0.3238 0.2229 -0.0127 0.042 Uiso 1 1 calc R U . . .
C5 C 0.23761(13) 0.28937(6) 0.05440(8) 0.0322(3) Uani 1 1 d . . . . .
H5 H 0.2399 0.3191 0.0094 0.039 Uiso 1 1 calc R U . . .
C6 C 0.18447(12) 0.30325(6) 0.13365(8) 0.0284(3) Uani 1 1 d . . . . .
H6 H 0.1518 0.3428 0.1428 0.034 Uiso 1 1 calc R U . . .
C7A C 0.10334(12) 0.35140(6) 0.40126(8) 0.0293(3) Uani 0.6729(17) 1 d . . P A 1
C8A C 0.01285(14) 0.32429(7) 0.44976(9) 0.0374(3) Uani 0.6729(17) 1 d . . P A 1
H8A H -0.0211 0.2863 0.4326 0.045 Uiso 0.6729(17) 1 calc R U P A 1
C9A C -0.02674(16) 0.35383(9) 0.52361(10) 0.0509(4) Uani 0.6729(17) 1 d . . P A 1
H9A H -0.0891 0.3354 0.5567 0.061 Uiso 0.6729(17) 1 calc R U P A 1
C10A C 0.01977(17) 0.40852(9) 0.55128(10) 0.0532(4) Uani 0.6729(17) 1 d . . P A 1
H10A H -0.0090 0.4281 0.6022 0.064 Uiso 0.6729(17) 1 calc R U P A 1
C11A C 0.10953(16) 0.43352(8) 0.50211(10) 0.0496(4) Uani 0.6729(17) 1 d . . P A 1
C12A C 0.15315(13) 0.40668(6) 0.42718(9) 0.0354(3) Uani 0.6729(17) 1 d . . P A 1
H12A H 0.2154 0.4255 0.3944 0.042 Uiso 0.6729(17) 1 calc R U P A 1
C7B C 0.10334(12) 0.35140(6) 0.40126(8) 0.0293(3) Uani 0.3271(17) 1 d . . P A 2
C8B C 0.01285(14) 0.32429(7) 0.44976(9) 0.0374(3) Uani 0.3271(17) 1 d . . P A 2
H8B H -0.0211 0.2863 0.4326 0.045 Uiso 0.3271(17) 1 calc R U P A 2
C9B C -0.02674(16) 0.35383(9) 0.52361(10) 0.0509(4) Uani 0.3271(17) 1 d . . P A 2
C10B C 0.01977(17) 0.40852(9) 0.55128(10) 0.0532(4) Uani 0.3271(17) 1 d . . P A 2
H10B H -0.0090 0.4281 0.6022 0.064 Uiso 0.3271(17) 1 calc R U P A 2
C11B C 0.10953(16) 0.43352(8) 0.50211(10) 0.0496(4) Uani 0.3271(17) 1 d . . P A 2
H11B H 0.1437 0.4713 0.5203 0.060 Uiso 0.3271(17) 1 calc R U P A 2
C12B C 0.15315(13) 0.40668(6) 0.42718(9) 0.0354(3) Uani 0.3271(17) 1 d . . P A 2
H12B H 0.2154 0.4255 0.3944 0.042 Uiso 0.3271(17) 1 calc R U P A 2
C13 C 0.11122(11) 0.27544(5) 0.28152(8) 0.0251(2) Uani 1 1 d . . . . .
C14 C 0.22822(14) 0.15376(6) 0.25484(9) 0.0372(3) Uani 1 1 d . . . . .
F5A F 0.17498(10) 0.00438(5) 0.50464(8) 0.0427(4) Uani 0.749(3) 1 d . . P B 1
F5B F 0.5136(3) 0.07349(18) 0.3568(2) 0.0478(12) Uani 0.251(3) 1 d . . P B 2
F6 F 0.56922(8) 0.03707(4) 0.81366(6) 0.0448(2) Uani 1 1 d . . . . .
F7 F 0.64636(9) 0.05280(5) 0.94016(6) 0.0564(3) Uani 1 1 d . . . . .
F8 F 0.45410(9) 0.04818(4) 0.92469(6) 0.0507(2) Uani 1 1 d . . . . .
N2 N 0.47645(10) 0.12202(4) 0.65279(6) 0.0257(2) Uani 1 1 d . . . . .
H2 H 0.5436 0.1427 0.6449 0.031 Uiso 1 1 calc R U . B 1
O2 O 0.33854(8) 0.09590(4) 0.75621(6) 0.02877(19) Uani 1 1 d . . . . .
C15 C 0.49799(11) 0.16174(6) 0.79830(8) 0.0265(2) Uani 1 1 d . . . . .
C16 C 0.55228(12) 0.13663(6) 0.87250(8) 0.0311(3) Uani 1 1 d . . . . .
C17 C 0.60606(13) 0.17491(7) 0.93324(9) 0.0384(3) Uani 1 1 d . . . . .
H17 H 0.6449 0.1579 0.9828 0.046 Uiso 1 1 calc R U . . .
C18 C 0.60365(14) 0.23759(7) 0.92234(9) 0.0407(3) Uani 1 1 d . . . . .
H18 H 0.6394 0.2634 0.9649 0.049 Uiso 1 1 calc R U . . .
C19 C 0.54958(14) 0.26263(6) 0.84992(9) 0.0368(3) Uani 1 1 d . . . . .
H19 H 0.5475 0.3057 0.8427 0.044 Uiso 1 1 calc R U . . .
C20 C 0.49800(12) 0.22478(6) 0.78740(8) 0.0303(3) Uani 1 1 d . . . . .
H20 H 0.4624 0.2422 0.7368 0.036 Uiso 1 1 calc R U . . .
C21A C 0.42879(11) 0.09149(5) 0.57899(8) 0.0252(2) Uani 0.749(3) 1 d . . P B 1
C22A C 0.32120(12) 0.05878(5) 0.58015(8) 0.0285(3) Uani 0.749(3) 1 d . . P B 1
H22A H 0.2760 0.0546 0.6321 0.034 Uiso 0.749(3) 1 calc R U P B 1
C23A C 0.28223(13) 0.03261(6) 0.50334(9) 0.0327(3) Uani 0.749(3) 1 d . . P B 1
C24A C 0.34444(13) 0.03608(6) 0.42664(9) 0.0346(3) Uani 0.749(3) 1 d . . P B 1
H24A H 0.3151 0.0172 0.3751 0.042 Uiso 0.749(3) 1 calc R U P B 1
C25A C 0.45182(14) 0.06825(6) 0.42777(9) 0.0346(3) Uani 0.749(3) 1 d . . P B 1
H25A H 0.4975 0.0712 0.3758 0.042 Uiso 0.749(3) 1 calc R U P B 1
C26A C 0.49444(12) 0.09616(6) 0.50232(8) 0.0301(3) Uani 0.749(3) 1 d . . P B 1
H26A H 0.5680 0.1184 0.5013 0.036 Uiso 0.749(3) 1 calc R U P B 1
C21B C 0.42879(11) 0.09149(5) 0.57899(8) 0.0252(2) Uani 0.251(3) 1 d . . P B 2
C22B C 0.32120(12) 0.05878(5) 0.58015(8) 0.0285(3) Uani 0.251(3) 1 d . . P B 2
H22B H 0.2760 0.0546 0.6321 0.034 Uiso 0.251(3) 1 calc R U P B 2
C23B C 0.28223(13) 0.03261(6) 0.50334(9) 0.0327(3) Uani 0.251(3) 1 d . . P B 2
H23B H 0.2080 0.0109 0.5036 0.039 Uiso 0.251(3) 1 calc R U P B 2
C24B C 0.34444(13) 0.03608(6) 0.42664(9) 0.0346(3) Uani 0.251(3) 1 d . . P B 2
H24B H 0.3151 0.0172 0.3751 0.042 Uiso 0.251(3) 1 calc R U P B 2
C25B C 0.45182(14) 0.06825(6) 0.42777(9) 0.0346(3) Uani 0.251(3) 1 d . . P B 2
C26B C 0.49444(12) 0.09616(6) 0.50232(8) 0.0301(3) Uani 0.251(3) 1 d . . P B 2
H26B H 0.5680 0.1184 0.5013 0.036 Uiso 0.251(3) 1 calc R U P B 2
C27 C 0.43061(11) 0.12288(5) 0.73353(8) 0.0251(2) Uani 1 1 d . . . . .
C28 C 0.55515(14) 0.06882(7) 0.88758(10) 0.0393(3) Uani 1 1 d . . . . .
F9A F 0.83703(15) 0.45863(6) 0.81406(11) 0.0461(5) Uani 0.563(2) 1 d . . P C 1
F9B F 0.51997(17) 0.41120(8) 0.61666(12) 0.0376(6) Uani 0.437(2) 1 d . . P C 2
F10 F 0.79292(8) 0.12618(4) 0.48449(5) 0.03818(19) Uani 1 1 d . . . . .
F11 F 0.98479(8) 0.11348(4) 0.48540(5) 0.0471(2) Uani 1 1 d . . . . .
F12 F 0.90899(8) 0.19944(4) 0.52511(5) 0.0411(2) Uani 1 1 d . . . . .
N3 N 0.80310(10) 0.25806(4) 0.71016(7) 0.0258(2) Uani 1 1 d . . . . .
H3A H 0.8685 0.2528 0.7419 0.031 Uiso 1 1 calc R U . C 1
O3 O 0.67352(8) 0.20663(4) 0.61983(5) 0.02750(18) Uani 1 1 d . . . . .
C29 C 0.83352(11) 0.15100(5) 0.68664(8) 0.0247(2) Uani 1 1 d . . . . .
C30 C 0.88931(11) 0.11653(5) 0.62185(8) 0.0266(2) Uani 1 1 d . . . . .
C31 C 0.94491(13) 0.06146(6) 0.64316(9) 0.0344(3) Uani 1 1 d . . . . .
H31 H 0.9847 0.0384 0.5994 0.041 Uiso 1 1 calc R U . . .
C32 C 0.94244(14) 0.04012(6) 0.72792(10) 0.0394(3) Uani 1 1 d . . . . .
H32 H 0.9781 0.0018 0.7417 0.047 Uiso 1 1 calc R U . . .
C33 C 0.88869(14) 0.07404(6) 0.79214(9) 0.0372(3) Uani 1 1 d . . . . .
H33 H 0.8878 0.0594 0.8503 0.045 Uiso 1 1 calc R U . . .
C34 C 0.83574(12) 0.12965(6) 0.77190(8) 0.0303(3) Uani 1 1 d . . . . .
H34 H 0.8005 0.1535 0.8167 0.036 Uiso 1 1 calc R U . . .
C35A C 0.75429(12) 0.31788(5) 0.71072(8) 0.0265(2) Uani 0.563(2) 1 d . . P C 1
C36A C 0.65304(12) 0.33515(6) 0.66314(8) 0.0290(3) Uani 0.563(2) 1 d . . P C 1
H36A H 0.6107 0.3063 0.6283 0.035 Uiso 0.563(2) 1 calc R U P C 1
C37A C 0.61519(13) 0.39538(6) 0.66769(9) 0.0330(3) Uani 0.563(2) 1 d . . P C 1
H37A H 0.5465 0.4075 0.6347 0.040 Uiso 0.563(2) 1 calc R U P C 1
C38A C 0.67335(14) 0.43851(6) 0.71824(10) 0.0383(3) Uani 0.563(2) 1 d . . P C 1
H38A H 0.6462 0.4797 0.7205 0.046 Uiso 0.563(2) 1 calc R U P C 1
C39A C 0.77240(14) 0.41929(6) 0.76533(10) 0.0377(3) Uani 0.563(2) 1 d . . P C 1
C40A C 0.81458(13) 0.36008(6) 0.76274(9) 0.0321(3) Uani 0.563(2) 1 d . . P C 1
H40A H 0.8834 0.3483 0.7958 0.039 Uiso 0.563(2) 1 calc R U P C 1
C35B C 0.75429(12) 0.31788(5) 0.71072(8) 0.0265(2) Uani 0.437(2) 1 d . . P C 2
C36B C 0.65304(12) 0.33515(6) 0.66314(8) 0.0290(3) Uani 0.437(2) 1 d . . P C 2
H36B H 0.6107 0.3063 0.6283 0.035 Uiso 0.437(2) 1 calc R U P C 2
C37B C 0.61519(13) 0.39538(6) 0.66769(9) 0.0330(3) Uani 0.437(2) 1 d . . P C 2
C38B C 0.67335(14) 0.43851(6) 0.71824(10) 0.0383(3) Uani 0.437(2) 1 d . . P C 2
H38B H 0.6462 0.4797 0.7205 0.046 Uiso 0.437(2) 1 calc R U P C 2
C39B C 0.77240(14) 0.41929(6) 0.76533(10) 0.0377(3) Uani 0.437(2) 1 d . . P C 2
H39B H 0.8133 0.4481 0.8011 0.045 Uiso 0.437(2) 1 calc R U P C 2
C40B C 0.81458(13) 0.36008(6) 0.76274(9) 0.0321(3) Uani 0.437(2) 1 d . . P C 2
H40B H 0.8834 0.3483 0.7958 0.039 Uiso 0.437(2) 1 calc R U P C 2
C41 C 0.76300(11) 0.20821(5) 0.66766(7) 0.0241(2) Uani 1 1 d . . . . .
C42 C 0.89379(12) 0.13858(6) 0.52963(8) 0.0312(3) Uani 1 1 d . . . . .

loop_
_atom_site_aniso_label
_atom_site_aniso_U_11
_atom_site_aniso_U_22
_atom_site_aniso_U_33
_atom_site_aniso_U_23
_atom_site_aniso_U_13
_atom_site_aniso_U_12
F1A 0.0636(9) 0.0552(7) 0.0546(8) -0.0278(6) 0.0162(6) -0.0186(6)
F1B 0.0636(9) 0.0552(7) 0.0546(8) -0.0278(6) 0.0162(6) -0.0186(6)
F2 0.0593(6) 0.0326(4) 0.0508(5) 0.0074(4) 0.0013(4) -0.0053(4)
F3 0.0519(6) 0.0493(5) 0.0310(4) 0.0052(4) -0.0079(4) 0.0099(4)
F4 0.0725(7) 0.0538(6) 0.0553(6) 0.0118(5) 0.0086(5) 0.0372(5)
N1 0.0273(6) 0.0281(5) 0.0245(5) -0.0018(4) 0.0013(4) -0.0012(4)
O1 0.0262(5) 0.0326(5) 0.0322(5) 0.0026(4) -0.0005(4) -0.0031(4)
C1 0.0226(6) 0.0278(6) 0.0236(6) -0.0018(4) -0.0042(4) -0.0023(4)
C2 0.0260(7) 0.0307(6) 0.0293(6) -0.0014(5) -0.0047(5) 0.0016(5)
C3 0.0307(7) 0.0348(6) 0.0330(7) -0.0076(5) -0.0019(5) 0.0027(5)
C4 0.0330(8) 0.0445(7) 0.0268(6) -0.0087(5) 0.0016(5) -0.0070(6)
C5 0.0346(7) 0.0370(7) 0.0251(6) 0.0000(5) -0.0021(5) -0.0099(5)
C6 0.0296(7) 0.0279(6) 0.0276(6) -0.0019(5) -0.0035(5) -0.0046(5)
C7A 0.0310(7) 0.0346(6) 0.0224(6) -0.0015(5) -0.0028(5) 0.0088(5)
C8A 0.0391(8) 0.0458(8) 0.0275(6) 0.0002(6) 0.0030(5) 0.0047(6)
C9A 0.0463(10) 0.0767(12) 0.0297(7) -0.0038(7) 0.0075(6) 0.0129(8)
C10A 0.0549(11) 0.0749(12) 0.0300(7) -0.0170(8) -0.0001(7) 0.0197(9)
C11A 0.0558(11) 0.0547(9) 0.0382(8) -0.0206(7) -0.0100(7) 0.0132(8)
C12A 0.0373(8) 0.0389(7) 0.0299(6) -0.0076(5) -0.0037(5) 0.0050(6)
C7B 0.0310(7) 0.0346(6) 0.0224(6) -0.0015(5) -0.0028(5) 0.0088(5)
C8B 0.0391(8) 0.0458(8) 0.0275(6) 0.0002(6) 0.0030(5) 0.0047(6)
C9B 0.0463(10) 0.0767(12) 0.0297(7) -0.0038(7) 0.0075(6) 0.0129(8)
C10B 0.0549(11) 0.0749(12) 0.0300(7) -0.0170(8) -0.0001(7) 0.0197(9)
C11B 0.0558(11) 0.0547(9) 0.0382(8) -0.0206(7) -0.0100(7) 0.0132(8)
C12B 0.0373(8) 0.0389(7) 0.0299(6) -0.0076(5) -0.0037(5) 0.0050(6)
C13 0.0247(6) 0.0264(6) 0.0243(6) 0.0023(4) -0.0034(4) 0.0027(4)
C14 0.0419(9) 0.0336(7) 0.0359(7) 0.0016(6) -0.0017(6) 0.0104(6)
F5A 0.0382(7) 0.0384(6) 0.0513(7) -0.0157(5) -0.0070(5) -0.0109(5)
F5B 0.052(2) 0.067(2) 0.0250(17) -0.0032(15) 0.0062(14) -0.0030(18)
F6 0.0503(6) 0.0335(4) 0.0507(5) 0.0015(4) -0.0076(4) 0.0072(4)
F7 0.0519(6) 0.0611(6) 0.0559(6) 0.0178(5) -0.0207(5) 0.0099(5)
F8 0.0474(6) 0.0497(5) 0.0551(5) 0.0227(4) 0.0003(4) -0.0044(4)
N2 0.0241(5) 0.0266(5) 0.0264(5) -0.0006(4) -0.0030(4) -0.0021(4)
O2 0.0292(5) 0.0264(4) 0.0308(4) -0.0002(3) -0.0007(3) -0.0029(3)
C15 0.0251(6) 0.0297(6) 0.0246(6) -0.0023(5) 0.0002(4) -0.0011(5)
C16 0.0280(7) 0.0372(7) 0.0280(6) 0.0022(5) -0.0008(5) -0.0003(5)
C17 0.0362(8) 0.0552(9) 0.0237(6) -0.0022(6) -0.0033(5) -0.0032(6)
C18 0.0426(9) 0.0513(8) 0.0282(7) -0.0128(6) 0.0022(6) -0.0127(7)
C19 0.0433(9) 0.0339(7) 0.0333(7) -0.0089(5) 0.0066(6) -0.0073(6)
C20 0.0337(7) 0.0301(6) 0.0271(6) -0.0021(5) 0.0011(5) -0.0016(5)
C21A 0.0282(6) 0.0205(5) 0.0269(6) -0.0015(4) -0.0048(5) 0.0051(4)
C22A 0.0304(7) 0.0241(5) 0.0309(6) -0.0037(5) -0.0026(5) 0.0004(5)
C23A 0.0324(7) 0.0271(6) 0.0384(7) -0.0056(5) -0.0068(5) 0.0001(5)
C24A 0.0440(8) 0.0285(6) 0.0312(7) -0.0064(5) -0.0092(6) 0.0046(5)
C25A 0.0439(8) 0.0333(7) 0.0267(6) 0.0001(5) -0.0010(5) 0.0046(6)
C26A 0.0309(7) 0.0293(6) 0.0302(6) 0.0017(5) -0.0022(5) 0.0007(5)
C21B 0.0282(6) 0.0205(5) 0.0269(6) -0.0015(4) -0.0048(5) 0.0051(4)
C22B 0.0304(7) 0.0241(5) 0.0309(6) -0.0037(5) -0.0026(5) 0.0004(5)
C23B 0.0324(7) 0.0271(6) 0.0384(7) -0.0056(5) -0.0068(5) 0.0001(5)
C24B 0.0440(8) 0.0285(6) 0.0312(7) -0.0064(5) -0.0092(6) 0.0046(5)
C25B 0.0439(8) 0.0333(7) 0.0267(6) 0.0001(5) -0.0010(5) 0.0046(6)
C26B 0.0309(7) 0.0293(6) 0.0302(6) 0.0017(5) -0.0022(5) 0.0007(5)
C27 0.0267(6) 0.0216(5) 0.0269(6) 0.0007(4) -0.0035(4) 0.0034(4)
C28 0.0358(8) 0.0431(8) 0.0388(8) 0.0106(6) -0.0077(6) 0.0031(6)
F9A 0.0475(10) 0.0258(7) 0.0647(11) -0.0136(7) -0.0093(8) -0.0028(6)
F9B 0.0386(11) 0.0285(9) 0.0457(11) 0.0045(7) -0.0098(8) 0.0057(7)
F10 0.0394(5) 0.0456(4) 0.0294(4) -0.0030(3) -0.0062(3) 0.0014(4)
F11 0.0421(5) 0.0622(6) 0.0371(5) -0.0059(4) 0.0105(4) 0.0104(4)
F12 0.0536(6) 0.0349(4) 0.0349(4) 0.0057(3) 0.0082(4) -0.0074(4)
N3 0.0275(6) 0.0232(5) 0.0266(5) -0.0009(4) -0.0048(4) 0.0006(4)
O3 0.0297(5) 0.0261(4) 0.0266(4) 0.0004(3) -0.0052(3) -0.0007(3)
C29 0.0246(6) 0.0214(5) 0.0279(6) 0.0009(4) -0.0026(4) -0.0025(4)
C30 0.0259(7) 0.0253(5) 0.0286(6) -0.0016(5) -0.0027(5) -0.0024(4)
C31 0.0336(8) 0.0268(6) 0.0426(8) -0.0062(5) -0.0057(6) 0.0031(5)
C32 0.0425(9) 0.0251(6) 0.0505(9) 0.0047(6) -0.0136(6) 0.0020(5)
C33 0.0423(8) 0.0329(7) 0.0363(7) 0.0110(6) -0.0090(6) -0.0050(6)
C34 0.0322(7) 0.0308(6) 0.0278(6) 0.0023(5) -0.0023(5) -0.0031(5)
C35A 0.0306(7) 0.0225(5) 0.0264(6) 0.0011(4) 0.0006(5) -0.0003(5)
C36A 0.0335(7) 0.0252(6) 0.0283(6) 0.0011(5) -0.0041(5) -0.0006(5)
C37A 0.0347(8) 0.0282(6) 0.0362(7) 0.0048(5) -0.0047(5) 0.0031(5)
C38A 0.0437(9) 0.0225(6) 0.0487(8) 0.0004(6) -0.0017(6) 0.0029(5)
C39A 0.0404(8) 0.0262(6) 0.0465(8) -0.0062(6) -0.0059(6) -0.0041(5)
C40A 0.0330(7) 0.0269(6) 0.0363(7) -0.0007(5) -0.0056(5) -0.0008(5)
C35B 0.0306(7) 0.0225(5) 0.0264(6) 0.0011(4) 0.0006(5) -0.0003(5)
C36B 0.0335(7) 0.0252(6) 0.0283(6) 0.0011(5) -0.0041(5) -0.0006(5)
C37B 0.0347(8) 0.0282(6) 0.0362(7) 0.0048(5) -0.0047(5) 0.0031(5)
C38B 0.0437(9) 0.0225(6) 0.0487(8) 0.0004(6) -0.0017(6) 0.0029(5)
C39B 0.0404(8) 0.0262(6) 0.0465(8) -0.0062(6) -0.0059(6) -0.0041(5)
C40B 0.0330(7) 0.0269(6) 0.0363(7) -0.0007(5) -0.0056(5) -0.0008(5)
C41 0.0263(6) 0.0239(5) 0.0222(5) 0.0016(4) 0.0003(4) -0.0009(4)
C42 0.0300(7) 0.0327(6) 0.0309(6) -0.0038(5) 0.0023(5) 0.0006(5)

loop_
_atom_type_symbol
_atom_type_description
_atom_type_scat_dispersion_real
_atom_type_scat_dispersion_imag
_atom_type_scat_source
C C 0.0033 0.0016 'International Tables Vol C Tables 4.2.6.8 and 6.1.1.4'
H H 0.0000 0.0000 'International Tables Vol C Tables 4.2.6.8 and 6.1.1.4'
N N 0.0061 0.0033 'International Tables Vol C Tables 4.2.6.8 and 6.1.1.4'
O O 0.0106 0.0060 'International Tables Vol C Tables 4.2.6.8 and 6.1.1.4'
F F 0.0171 0.0103 'International Tables Vol C Tables 4.2.6.8 and 6.1.1.4'

loop_
_geom_angle_atom_site_label_1
_geom_angle_atom_site_label_2
_geom_angle_atom_site_label_3
_geom_angle
C13 N1 C7A 127.55(11)
C13 N1 C7B 127.55(11)
C13 N1 H1 116.2
C7A N1 H1 116.2
C6 C1 C2 118.90(11)
C6 C1 C13 118.98(11)
C2 C1 C13 121.99(11)
C3 C2 C1 119.69(12)
C3 C2 C14 118.54(12)
C1 C2 C14 121.75(11)
C4 C3 C2 120.52(12)
C4 C3 H3 119.7
C2 C3 H3 119.7
C5 C4 C3 120.15(12)
C5 C4 H4 119.9
C3 C4 H4 119.9
C4 C5 C6 119.77(12)
C4 C5 H5 120.1
C6 C5 H5 120.1
C5 C6 C1 120.95(12)
C5 C6 H6 119.5
C1 C6 H6 119.5
C8A C7A C12A 120.44(12)
C8A C7A N1 123.44(12)
C12A C7A N1 116.12(12)
C9A C8A C7A 118.42(15)
C9A C8A H8A 120.8
C7A C8A H8A 120.8
C10A C9A C8A 122.97(16)
C10A C9A H9A 118.5
C8A C9A H9A 118.5
C11A C10A C9A 116.84(14)
C11A C10A H10A 121.6
C9A C10A H10A 121.6
F1A C11A C10A 115.08(15)
F1A C11A C12A 121.59(18)
C10A C11A C12A 123.33(16)
C11A C12A C7A 118.00(15)
C11A C12A H12A 121.0
C7A C12A H12A 121.0
C8B C7B C12B 120.44(12)
C8B C7B N1 123.44(12)
C12B C7B N1 116.12(12)
C9B C8B C7B 118.42(15)
C9B C8B H8B 120.8
C7B C8B H8B 120.8
F1B C9B C10B 110.53(19)
F1B C9B C8B 126.2(2)
C10B C9B C8B 122.97(16)
C11B C10B C9B 116.84(14)
C11B C10B H10B 121.6
C9B C10B H10B 121.6
C10B C11B C12B 123.33(16)
C10B C11B H11B 118.3
C12B C11B H11B 118.3
C11B C12B C7B 118.00(15)
C11B C12B H12B 121.0
C7B C12B H12B 121.0
O1 C13 N1 124.38(11)
O1 C13 C1 120.32(11)
N1 C13 C1 115.28(10)
F2 C14 F4 106.09(12)
F2 C14 F3 106.66(12)
F4 C14 F3 106.38(11)
F2 C14 C2 113.37(11)
F4 C14 C2 111.58(12)
F3 C14 C2 112.28(11)
C27 N2 C21A 127.27(11)
C27 N2 C21B 127.27(11)
C27 N2 H2 116.4
C21A N2 H2 116.4
C20 C15 C16 119.20(11)
C20 C15 C27 118.77(11)
C16 C15 C27 121.84(11)
C17 C16 C15 119.57(13)
C17 C16 C28 118.94(12)
C15 C16 C28 121.48(12)
C18 C17 C16 120.64(13)
C18 C17 H17 119.7
C16 C17 H17 119.7
C19 C18 C17 120.10(13)
C19 C18 H18 120.0
C17 C18 H18 120.0
C18 C19 C20 119.91(13)
C18 C19 H19 120.0
C20 C19 H19 120.0
C15 C20 C19 120.55(12)
C15 C20 H20 119.7
C19 C20 H20 119.7
C22A C21A C26A 120.01(11)
C22A C21A N2 123.27(11)
C26A C21A N2 116.71(11)
C23A C22A C21A 117.85(12)
C23A C22A H22A 121.1
C21A C22A H22A 121.1
F5A C23A C24A 119.22(12)
F5A C23A C22A 116.89(13)
C24A C23A C22A 123.84(13)
C23A C24A C25A 116.97(12)
C23A C24A H24A 121.5
C25A C24A H24A 121.5
C26A C25A C24A 121.79(13)
C26A C25A H25A 119.1
C24A C25A H25A 119.1
C25A C26A C21A 119.53(13)
C25A C26A H26A 120.2
C21A C26A H26A 120.2
C22B C21B C26B 120.01(11)
C22B C21B N2 123.27(11)
C26B C21B N2 116.71(11)
C23B C22B C21B 117.85(12)
C23B C22B H22B 121.1
C21B C22B H22B 121.1
C24B C23B C22B 123.84(13)
C24B C23B H23B 118.1
C22B C23B H23B 118.1
C23B C24B C25B 116.97(12)
C23B C24B H24B 121.5
C25B C24B H24B 121.5
F5B C25B C26B 118.7(2)
F5B C25B C24B 119.5(2)
C26B C25B C24B 121.79(13)
C25B C26B C21B 119.53(13)
C25B C26B H26B 120.2
C21B C26B H26B 120.2
O2 C27 N2 124.95(11)
O2 C27 C15 119.51(11)
N2 C27 C15 115.51(11)
F8 C28 F7 106.56(11)
F8 C28 F6 106.71(12)
F7 C28 F6 106.60(12)
F8 C28 C16 112.47(12)
F7 C28 C16 111.56(12)
F6 C28 C16 112.53(11)
C41 N3 C35A 128.82(11)
C41 N3 C35B 128.82(11)
C41 N3 H3A 115.6
C35A N3 H3A 115.6
C34 C29 C30 119.02(11)
C34 C29 C41 117.97(11)
C30 C29 C41 122.87(11)
C31 C30 C29 119.78(12)
C31 C30 C42 119.00(12)
C29 C30 C42 121.20(11)
C32 C31 C30 120.18(13)
C32 C31 H31 119.9
C30 C31 H31 119.9
C33 C32 C31 120.34(12)
C33 C32 H32 119.8
C31 C32 H32 119.8
C32 C33 C34 119.84(13)
C32 C33 H33 120.1
C34 C33 H33 120.1
C33 C34 C29 120.78(13)
C33 C34 H34 119.6
C29 C34 H34 119.6
C36A C35A C40A 120.46(11)
C36A C35A N3 123.76(11)
C40A C35A N3 115.78(11)
C37A C36A C35A 118.45(12)
C37A C36A H36A 120.8
C35A C36A H36A 120.8
C38A C37A C36A 122.57(13)
C38A C37A H37A 118.7
C36A C37A H37A 118.7
C39A C38A C37A 117.12(12)
C39A C38A H38A 121.4
C37A C38A H38A 121.4
F9A C39A C38A 121.20(13)
F9A C39A C40A 115.97(14)
C38A C39A C40A 122.77(12)
C39A C40A C35A 118.62(12)
C39A C40A H40A 120.7
C35A C40A H40A 120.7
C36B C35B C40B 120.46(11)
C36B C35B N3 123.76(11)
C40B C35B N3 115.78(11)
C37B C36B C35B 118.45(12)
C37B C36B H36B 120.8
C35B C36B H36B 120.8
F9B C37B C38B 120.72(13)
F9B C37B C36B 116.65(13)
C38B C37B C36B 122.57(13)
C39B C38B C37B 117.12(12)
C39B C38B H38B 121.4
C37B C38B H38B 121.4
C38B C39B C40B 122.77(12)
C38B C39B H39B 118.6
C40B C39B H39B 118.6
C39B C40B C35B 118.62(12)
C39B C40B H40B 120.7
C35B C40B H40B 120.7
O3 C41 N3 125.12(11)
O3 C41 C29 120.56(10)
N3 C41 C29 114.24(10)
F11 C42 F10 106.40(10)
F11 C42 F12 106.59(11)
F10 C42 F12 106.15(11)
F11 C42 C30 112.18(11)
F10 C42 C30 113.17(11)
F12 C42 C30 111.87(10)

loop_
_geom_bond_atom_site_label_1
_geom_bond_atom_site_label_2
_geom_bond_distance
F1A C11A 1.274(2)
F1B C9B 1.155(3)
F2 C14 1.3383(18)
F3 C14 1.3418(16)
F4 C14 1.3390(16)
N1 C13 1.3486(15)
N1 C7A 1.4188(15)
N1 C7B 1.4188(15)
N1 H1 0.8800
O1 C13 1.2314(15)
C1 C6 1.3899(17)
C1 C2 1.4027(17)
C1 C13 1.5039(17)
C2 C3 1.3897(18)
C2 C14 1.4985(19)
C3 C4 1.385(2)
C3 H3 0.9500
C4 C5 1.377(2)
C4 H4 0.9500
C5 C6 1.3897(18)
C5 H5 0.9500
C6 H6 0.9500
C7A C8A 1.386(2)
C7A C12A 1.3873(19)
C8A C9A 1.380(2)
C8A H8A 0.9500
C9A C10A 1.370(3)
C9A H9A 0.9500
C10A C11A 1.367(3)
C10A H10A 0.9500
C11A C12A 1.383(2)
C12A H12A 0.9500
C7B C8B 1.386(2)
C7B C12B 1.3873(19)
C8B C9B 1.380(2)
C8B H8B 0.9500
C9B C10B 1.370(3)
C10B C11B 1.367(3)
C10B H10B 0.9500
C11B C12B 1.383(2)
C11B H11B 0.9500
C12B H12B 0.9500
F5A C23A 1.3397(17)
F5B C25B 1.297(3)
F6 C28 1.3420(18)
F7 C28 1.3380(16)
F8 C28 1.3378(18)
N2 C27 1.3439(16)
N2 C21A 1.4170(15)
N2 C21B 1.4170(15)
N2 H2 0.8800
O2 C27 1.2307(15)
C15 C20 1.3896(17)
C15 C16 1.3998(17)
C15 C27 1.5053(17)
C16 C17 1.3870(19)
C16 C28 1.502(2)
C17 C18 1.382(2)
C17 H17 0.9500
C18 C19 1.376(2)
C18 H18 0.9500
C19 C20 1.3898(18)
C19 H19 0.9500
C20 H20 0.9500
C21A C22A 1.3908(18)
C21A C26A 1.3923(18)
C22A C23A 1.3801(18)
C22A H22A 0.9500
C23A C24A 1.371(2)
C24A C25A 1.382(2)
C24A H24A 0.9500
C25A C26A 1.3804(19)
C25A H25A 0.9500
C26A H26A 0.9500
C21B C22B 1.3908(18)
C21B C26B 1.3923(18)
C22B C23B 1.3801(18)
C22B H22B 0.9500
C23B C24B 1.371(2)
C23B H23B 0.9500
C24B C25B 1.382(2)
C24B H24B 0.9500
C25B C26B 1.3804(19)
C26B H26B 0.9500
F9A C39A 1.3455(19)
F9B C37B 1.357(2)
F10 C42 1.3406(16)
F11 C42 1.3371(15)
F12 C42 1.3442(15)
N3 C41 1.3459(15)
N3 C35A 1.4164(15)
N3 C35B 1.4164(15)
N3 H3A 0.8800
O3 C41 1.2323(14)
C29 C34 1.3921(17)
C29 C30 1.3964(17)
C29 C41 1.5037(16)
C30 C31 1.3917(17)
C30 C42 1.4991(18)
C31 C32 1.385(2)
C31 H31 0.9500
C32 C33 1.374(2)
C32 H32 0.9500
C33 C34 1.3856(19)
C33 H33 0.9500
C34 H34 0.9500
C35A C36A 1.3889(18)
C35A C40A 1.3907(17)
C36A C37A 1.3849(18)
C36A H36A 0.9500
C37A C38A 1.380(2)
C37A H37A 0.9500
C38A C39A 1.378(2)
C38A H38A 0.9500
C39A C40A 1.3780(18)
C40A H40A 0.9500
C35B C36B 1.3889(18)
C35B C40B 1.3907(17)
C36B C37B 1.3849(18)
C36B H36B 0.9500
C37B C38B 1.380(2)
C38B C39B 1.378(2)
C38B H38B 0.9500
C39B C40B 1.3780(18)
C39B H39B 0.9500
C40B H40B 0.9500

loop_
_geom_torsion_atom_site_label_1
_geom_torsion_atom_site_label_2
_geom_torsion_atom_site_label_3
_geom_torsion_atom_site_label_4
_geom_torsion
C6 C1 C2 C3 0.13(18)
C13 C1 C2 C3 175.91(12)
C6 C1 C2 C14 178.40(12)
C13 C1 C2 C14 -5.82(19)
C1 C2 C3 C4 -0.9(2)
C14 C2 C3 C4 -179.21(13)
C2 C3 C4 C5 0.7(2)
C3 C4 C5 C6 0.3(2)
C4 C5 C6 C1 -1.11(19)
C2 C1 C6 C5 0.87(18)
C13 C1 C6 C5 -175.04(11)
C13 N1 C7A C8A 7.0(2)
C13 N1 C7A C12A -173.43(12)
C12A C7A C8A C9A 0.5(2)
N1 C7A C8A C9A -179.97(13)
C7A C8A C9A C10A -0.3(2)
C8A C9A C10A C11A -0.2(3)
C9A C10A C11A F1A -179.39(17)
C9A C10A C11A C12A 0.6(3)
F1A C11A C12A C7A 179.58(16)
C10A C11A C12A C7A -0.4(2)
C8A C7A C12A C11A -0.2(2)
N1 C7A C12A C11A -179.73(12)
C13 N1 C7B C8B 7.0(2)
C13 N1 C7B C12B -173.43(12)
C12B C7B C8B C9B 0.5(2)
N1 C7B C8B C9B -179.97(13)
C7B C8B C9B F1B 172.9(3)
C7B C8B C9B C10B -0.3(2)
F1B C9B C10B C11B -174.4(2)
C8B C9B C10B C11B -0.2(3)
C9B C10B C11B C12B 0.6(3)
C10B C11B C12B C7B -0.4(2)
C8B C7B C12B C11B -0.2(2)
N1 C7B C12B C11B -179.73(12)
C7A N1 C13 O1 -0.2(2)
C7B N1 C13 O1 -0.2(2)
C7A N1 C13 C1 178.17(11)
C7B N1 C13 C1 178.17(11)
C6 C1 C13 O1 120.40(13)
C2 C1 C13 O1 -55.37(17)
C6 C1 C13 N1 -58.06(15)
C2 C1 C13 N1 126.17(12)
C3 C2 C14 F2 -99.20(15)
C1 C2 C14 F2 82.51(15)
C3 C2 C14 F4 20.51(18)
C1 C2 C14 F4 -157.78(12)
C3 C2 C14 F3 139.84(13)
C1 C2 C14 F3 -38.45(18)
C20 C15 C16 C17 -0.66(19)
C27 C15 C16 C17 -175.53(12)
C20 C15 C16 C28 -179.88(13)
C27 C15 C16 C28 5.25(19)
C15 C16 C17 C18 1.8(2)
C28 C16 C17 C18 -178.99(14)
C16 C17 C18 C19 -1.2(2)
C17 C18 C19 C20 -0.4(2)
C16 C15 C20 C19 -1.0(2)
C27 C15 C20 C19 174.06(12)
C18 C19 C20 C15 1.5(2)
C27 N2 C21A C22A 2.45(18)
C27 N2 C21A C26A -178.48(11)
C26A C21A C22A C23A -1.05(18)
N2 C21A C22A C23A 177.99(11)
C21A C22A C23A F5A -176.19(11)
C21A C22A C23A C24A 1.2(2)
F5A C23A C24A C25A 176.93(12)
C22A C23A C24A C25A -0.5(2)
C23A C24A C25A C26A -0.6(2)
C24A C25A C26A C21A 0.7(2)
C22A C21A C26A C25A 0.12(18)
N2 C21A C26A C25A -178.98(11)
C27 N2 C21B C22B 2.45(18)
C27 N2 C21B C26B -178.48(11)
C26B C21B C22B C23B -1.05(18)
N2 C21B C22B C23B 177.99(11)
C21B C22B C23B C24B 1.2(2)
C22B C23B C24B C25B -0.5(2)
C23B C24B C25B F5B -179.3(2)
C23B C24B C25B C26B -0.6(2)
F5B C25B C26B C21B 179.5(2)
C24B C25B C26B C21B 0.7(2)
C22B C21B C26B C25B 0.12(18)
N2 C21B C26B C25B -178.98(11)
C21A N2 C27 O2 0.93(19)
C21B N2 C27 O2 0.93(19)
C21A N2 C27 C15 -177.32(11)
C21B N2 C27 C15 -177.32(11)
C20 C15 C27 O2 -111.04(14)
C16 C15 C27 O2 63.85(16)
C20 C15 C27 N2 67.31(15)
C16 C15 C27 N2 -117.80(13)
C17 C16 C28 F8 96.35(15)
C15 C16 C28 F8 -84.43(16)
C17 C16 C28 F7 -23.33(19)
C15 C16 C28 F7 155.90(12)
C17 C16 C28 F6 -143.10(13)
C15 C16 C28 F6 36.13(18)
C34 C29 C30 C31 0.61(18)
C41 C29 C30 C31 -174.86(12)
C34 C29 C30 C42 -177.59(12)
C41 C29 C30 C42 6.95(18)
C29 C30 C31 C32 1.58(19)
C42 C30 C31 C32 179.81(13)
C30 C31 C32 C33 -2.2(2)
C31 C32 C33 C34 0.6(2)
C32 C33 C34 C29 1.7(2)
C30 C29 C34 C33 -2.23(19)
C41 C29 C34 C33 173.46(12)
C41 N3 C35A C36A -1.4(2)
C41 N3 C35A C40A 178.71(12)
C40A C35A C36A C37A 1.08(19)
N3 C35A C36A C37A -178.77(12)
C35A C36A C37A C38A -0.7(2)
C36A C37A C38A C39A -0.2(2)
C37A C38A C39A F9A 177.73(15)
C37A C38A C39A C40A 0.7(2)
F9A C39A C40A C35A -177.50(14)
C38A C39A C40A C35A -0.3(2)
C36A C35A C40A C39A -0.6(2)
N3 C35A C40A C39A 179.26(12)
C41 N3 C35B C36B -1.4(2)
C41 N3 C35B C40B 178.71(12)
C40B C35B C36B C37B 1.08(19)
N3 C35B C36B C37B -178.77(12)
C35B C36B C37B F9B 176.54(14)
C35B C36B C37B C38B -0.7(2)
F9B C37B C38B C39B -177.29(16)
C36B C37B C38B C39B -0.2(2)
C37B C38B C39B C40B 0.7(2)
C38B C39B C40B C35B -0.3(2)
C36B C35B C40B C39B -0.6(2)
N3 C35B C40B C39B 179.26(12)
C35A N3 C41 O3 0.4(2)
C35B N3 C41 O3 0.4(2)
C35A N3 C41 C29 -176.40(11)
C35B N3 C41 C29 -176.40(11)
C34 C29 C41 O3 -115.29(13)
C30 C29 C41 O3 60.22(17)
C34 C29 C41 N3 61.66(15)
C30 C29 C41 N3 -122.83(12)
C31 C30 C42 F11 -21.61(17)
C29 C30 C42 F11 156.60(11)
C31 C30 C42 F10 98.80(14)
C29 C30 C42 F10 -83.00(14)
C31 C30 C42 F12 -141.35(12)
C29 C30 C42 F12 36.86(17)
